data_2227067
loop_
_publ_author_name
'Xu, Liang'
'Gu, Li-Yan'
'Yang, Yan-Yun'
'Wang, Bing'
'Kang, Ting-Guo'

_publ_section_title
;
 {2-[2-(Carboxymethoxy)phenoxy]acetato}[2,2'-(<i>o</i>-phenylenedioxy)diacetic
 acid]sodium 4,4'-bipyridine hemisolvate monohydrate
;
_journal_coeditor_code SI2266
_journal_issue 8
_journal_name_full 'Acta Crystallographica Section E'
_journal_page_first m867
_journal_paper_doi 10.1107/S1600536810024797
_journal_volume 66
_journal_year 2010
_chemical_formula_iupac '[Na (C10 H9 O6) (C10 H10 O6)], 0.5C10 H8 N2, H2 O'
_chemical_formula_moiety 'C20 H19 Na O12, 0.5(C10 H8 N2), H2 O'
_chemical_formula_sum 'C25 H25 N Na O13'
_chemical_formula_weight 570.45
_chemical_name_systematic
;
{2-[2-(Carboxymethoxy)phenoxy]acetato}[2,2'-(<i>o</i>-phenylenedioxy)diacetic
acid]sodium 4,4'-bipyridine hemisolvate monohydrate
;
_space_group_IT_number 2
_symmetry_cell_setting triclinic
_symmetry_space_group_name_Hall '-P 1'
_symmetry_space_group_name_H-M 'P -1'
_atom_sites_solution_hydrogens geom
_atom_sites_solution_primary direct
_atom_sites_solution_secondary difmap
_audit_creation_method SHELXL-97
_cell_angle_alpha 111.08(2)
_cell_angle_beta 102.03(2)
_cell_angle_gamma 103.17(2)
_cell_formula_units_Z 2
_cell_length_a 8.427(4)
_cell_length_b 13.135(7)
_cell_length_c 13.411(9)
_cell_measurement_reflns_used 9090
_cell_measurement_temperature 291(2)
_cell_measurement_theta_max 27.57
_cell_measurement_theta_min 3.09
_cell_volume 1277.9(13)
_computing_cell_refinement 'RAPID-AUTO (Rigaku, 1998)'
_computing_data_collection 'RAPID-AUTO (Rigaku, 1998)'
_computing_data_reduction 'CrystalClear (Rigaku/MSC, 2002)'
_computing_molecular_graphics 'SHELXTL (Sheldrick, 2008)'
_computing_publication_material 'SHELXL97 (Sheldrick, 2008)'
_computing_structure_refinement 'SHELXL97 (Sheldrick, 2008)'
_computing_structure_solution 'SHELXS97 (Sheldrick, 2008)'
_diffrn_ambient_temperature 291(2)
_diffrn_measured_fraction_theta_full 0.994
_diffrn_measured_fraction_theta_max 0.994
_diffrn_measurement_device_type 'Rigaku R-AXIS RAPID'
_diffrn_measurement_method '\w scan'
_diffrn_radiation_monochromator graphite
_diffrn_radiation_source 'fine-focus sealed tube'
_diffrn_radiation_type MoK\a
_diffrn_radiation_wavelength 0.71073
_diffrn_reflns_av_R_equivalents 0.0223
_diffrn_reflns_av_sigmaI/netI 0.0430
_diffrn_reflns_limit_h_max 10
_diffrn_reflns_limit_h_min -9
_diffrn_reflns_limit_k_max 15
_diffrn_reflns_limit_k_min -15
_diffrn_reflns_limit_l_max 15
_diffrn_reflns_limit_l_min -15
_diffrn_reflns_number 9959
_diffrn_reflns_theta_full 25.00
_diffrn_reflns_theta_max 25.00
_diffrn_reflns_theta_min 3.09
_diffrn_standards_decay_% 0
_diffrn_standards_interval_count 0
_diffrn_standards_interval_time 0
_diffrn_standards_number 0
_exptl_absorpt_coefficient_mu 0.135
_exptl_absorpt_correction_T_max 0.9722
_exptl_absorpt_correction_T_min 0.9684
_exptl_absorpt_correction_type multi-scan
_exptl_absorpt_process_details '(ABSCOR; Higashi, 1995)'
_exptl_crystal_colour colorless
_exptl_crystal_density_diffrn 1.482
_exptl_crystal_density_method 'not measured'
_exptl_crystal_description block
_exptl_crystal_F_000 594
_exptl_crystal_size_max 0.24
_exptl_crystal_size_mid 0.23
_exptl_crystal_size_min 0.21
_refine_diff_density_max 0.792
_refine_diff_density_min -0.431
_refine_ls_extinction_method none
_refine_ls_goodness_of_fit_ref 1.136
_refine_ls_hydrogen_treatment constr
_refine_ls_matrix_type full
_refine_ls_number_parameters 392
_refine_ls_number_reflns 4457
_refine_ls_number_restraints 152
_refine_ls_restrained_S_all 1.119
_refine_ls_R_factor_all 0.0828
_refine_ls_R_factor_gt 0.0658
_refine_ls_shift/su_max 0.000
_refine_ls_shift/su_mean 0.000
_refine_ls_structure_factor_coef Fsqd
_refine_ls_weighting_details 'calc w=1/[\s^2^(Fo^2^)+(0.1059P)^2^+1.3876P] where P=(Fo^2^+2Fc^2^)/3'
_refine_ls_weighting_scheme calc
_refine_ls_wR_factor_gt 0.1977
_refine_ls_wR_factor_ref 0.2131
_reflns_number_gt 3497
_reflns_number_total 4457
_reflns_threshold_expression I>2sigma(I)
_cod_data_source_file si2266.cif
_cod_data_source_block I
_cod_database_code 2227067
_cod_database_fobs_code 2227067

loop_
_symmetry_equiv_pos_as_xyz
'x, y, z'
'-x, -y, -z'

loop_
_atom_site_type_symbol
_atom_site_label
_atom_site_fract_x
_atom_site_fract_y
_atom_site_fract_z
_atom_site_U_iso_or_equiv
_atom_site_adp_type
_atom_site_calc_flag
_atom_site_refinement_flags
_atom_site_occupancy
_atom_site_disorder_assembly
_atom_site_disorder_group
N N1A 0.6188(9) 0.2495(3) 0.2549(4) 0.057(3) Uani d PGDU 0.682(17) A 1
C C21A 0.5554(11) 0.1402(4) 0.2509(3) 0.051(2) Uani d PGDU 0.682(17) A 1
H H21A 0.5436 0.1326 0.3156 0.062 Uiso calc PR 0.682(17) A 1
C C22A 0.5096(11) 0.0423(3) 0.1503(4) 0.0451(19) Uani d PGDU 0.682(17) A 1
H H22A 0.4672 -0.0309 0.1476 0.054 Uiso calc PR 0.682(17) A 1
C C23A 0.5272(8) 0.0536(4) 0.0537(3) 0.042(3) Uani d PGDU 0.682(17) . 1
C C24A 0.5907(14) 0.1629(6) 0.0577(5) 0.050(2) Uani d PGDU 0.682(17) A 1
H H24A 0.6024 0.1706 -0.0069 0.060 Uiso calc PR 0.682(17) A 1
C C25A 0.6365(14) 0.2609(4) 0.1583(6) 0.061(3) Uani d PGDU 0.682(17) A 1
H H25A 0.6789 0.3340 0.1610 0.073 Uiso calc PR 0.682(17) A 1
N N1B 0.591(2) 0.2514(7) 0.2486(8) 0.062(7) Uani d PGDU 0.318(17) A 2
C C21B 0.461(3) 0.1518(9) 0.2270(11) 0.067(5) Uani d PGDU 0.318(17) A 2
H H21B 0.4017 0.1518 0.2782 0.080 Uiso calc PR 0.318(17) A 2
C C22B 0.420(3) 0.0521(7) 0.1287(11) 0.056(5) Uani d PGDU 0.318(17) A 2
H H22B 0.3333 -0.0145 0.1142 0.067 Uiso calc PR 0.318(17) A 2
C C23B 0.509(2) 0.0521(9) 0.0521(7) 0.049(8) Uani d PGDU 0.318(17) . 2
C C24B 0.6381(16) 0.1517(12) 0.0738(10) 0.036(4) Uani d PGDU 0.318(17) A 2
H H24B 0.6974 0.1517 0.0225 0.043 Uiso calc PR 0.318(17) A 2
C C25B 0.6791(16) 0.2514(10) 0.1720(11) 0.029(3) Uani d PGDU 0.318(17) A 2
H H25B 0.7658 0.3180 0.1865 0.034 Uiso calc PR 0.318(17) A 2
C C1 1.2333(5) 0.9344(3) 0.3705(3) 0.0449(9) Uani d . 1 . .
C C2 1.2214(5) 0.9812(3) 0.4873(3) 0.0427(9) Uani d . 1 . .
H H2A 1.3347 1.0083 0.5419 0.051 Uiso calc R 1 . .
H H2B 1.1801 1.0465 0.4995 0.051 Uiso calc R 1 . .
C C3 1.1024(5) 0.9213(3) 0.6109(3) 0.0393(8) Uani d . 1 . .
C C4 1.1633(5) 1.0313(3) 0.6957(3) 0.0496(10) Uani d . 1 . .
H H4 1.2166 1.0933 0.6827 0.060 Uiso calc R 1 . .
C C5 1.1456(6) 1.0503(4) 0.8009(4) 0.0616(12) Uani d . 1 . .
H H5 1.1865 1.1251 0.8580 0.074 Uiso calc R 1 . .
C C6 1.0677(6) 0.9588(4) 0.8206(4) 0.0633(12) Uani d . 1 . .
H H6 1.0564 0.9718 0.8913 0.076 Uiso calc R 1 . .
C C7 1.0057(6) 0.8471(4) 0.7356(3) 0.0537(10) Uani d . 1 . .
H H7 0.9524 0.7854 0.7491 0.064 Uiso calc R 1 . .
C C8 1.0231(5) 0.8276(3) 0.6309(3) 0.0404(8) Uani d . 1 . .
C C9 0.8604(5) 0.6264(3) 0.5498(3) 0.0432(9) Uani d . 1 . .
H H9A 0.7599 0.6441 0.5650 0.052 Uiso calc R 1 . .
H H9B 0.9204 0.6126 0.6111 0.052 Uiso calc R 1 . .
C C10 0.8062(5) 0.5200(3) 0.4395(3) 0.0424(9) Uani d . 1 . .
C C11 1.4603(5) 0.7310(3) 0.4655(3) 0.0405(8) Uani d . 1 . .
C C12 1.4237(5) 0.6162(3) 0.3699(3) 0.0441(9) Uani d . 1 . .
H H12A 1.4988 0.6235 0.3251 0.053 Uiso calc R 1 . .
H H12B 1.4432 0.5606 0.3987 0.053 Uiso calc R 1 . .
C C13 1.1877(5) 0.4758(3) 0.2073(3) 0.0453(9) Uani d . 1 . .
C C14 1.2722(7) 0.3957(4) 0.1820(4) 0.0633(12) Uani d . 1 . .
H H14 1.3785 0.4095 0.2312 0.076 Uiso calc R 1 . .
C C15 1.1982(8) 0.2955(4) 0.0837(5) 0.0784(16) Uani d . 1 . .
H H15 1.2553 0.2419 0.0665 0.094 Uiso calc R 1 . .
C C16 1.0408(7) 0.2740(4) 0.0108(4) 0.0755(16) Uani d . 1 . .
H H16 0.9909 0.2051 -0.0544 0.091 Uiso calc R 1 . .
C C17 0.9552(6) 0.3544(4) 0.0336(4) 0.0629(13) Uani d . 1 . .
H H17 0.8508 0.3408 -0.0174 0.076 Uiso calc R 1 . .
C C18 1.0267(5) 0.4546(3) 0.1329(3) 0.0454(9) Uani d . 1 . .
C C19 0.7868(5) 0.5188(4) 0.0964(3) 0.0524(11) Uani d . 1 . .
H H19A 0.7130 0.4413 0.0765 0.063 Uiso calc R 1 . .
H H19B 0.7944 0.5247 0.0274 0.063 Uiso calc R 1 . .
C C20 0.7118(5) 0.6051(4) 0.1570(4) 0.0558(11) Uani d . 1 . .
Na Na1 1.05417(13) 0.69107(9) 0.36791(8) 0.0184(3) Uani d . 1 . .
O O1 1.3113(4) 1.0102(3) 0.3415(3) 0.0670(9) Uani d . 1 . .
H H62 1.3358 1.0765 0.3903 0.100 Uiso d R 1 . .
O O2 1.1770(4) 0.8307(2) 0.3072(2) 0.0532(7) Uani d . 1 . .
O O3 1.1079(3) 0.8946(2) 0.5032(2) 0.0402(6) Uani d . 1 . .
O O4 0.9707(3) 0.7210(2) 0.5416(2) 0.0451(6) Uani d . 1 . .
O O5 0.8786(4) 0.5185(2) 0.3693(2) 0.0567(8) Uani d . 1 . .
O O6 0.6840(5) 0.4372(2) 0.4313(3) 0.0691(10) Uani d . 1 . .
H H61 0.6665 0.3817 0.3714 0.104 Uiso d R 1 . .
O O7 1.3450(4) 0.7679(3) 0.4858(2) 0.0601(8) Uani d . 1 . .
O O8 1.6201(3) 0.7822(2) 0.5237(3) 0.0588(8) Uani d . 1 . .
O O9 1.2474(3) 0.5785(2) 0.3023(2) 0.0503(7) Uani d . 1 . .
O O10 0.9534(3) 0.5391(2) 0.1663(2) 0.0499(7) Uani d . 1 . .
O O11 0.7838(4) 0.6794(3) 0.2531(3) 0.0636(8) Uani d . 1 . .
O O12 0.5598(4) 0.5927(4) 0.0985(3) 0.0941(14) Uani d . 1 . .
H H121 0.5767 0.5753 0.0368 0.141 Uiso d R 1 . .
O O13 0.4114(5) 0.7809(3) 0.1738(4) 0.0892(12) Uani d . 1 . .
H H131 0.4615 0.7313 0.1724 0.134 Uiso d R 1 . .
H H132 0.3730 0.8057 0.2284 0.134 Uiso d R 1 . .

loop_
_atom_site_aniso_label
_atom_site_aniso_U_11
_atom_site_aniso_U_22
_atom_site_aniso_U_33
_atom_site_aniso_U_12
_atom_site_aniso_U_13
_atom_site_aniso_U_23
N1A 0.066(5) 0.043(6) 0.052(6) 0.014(4) 0.018(4) 0.014(5)
C21A 0.058(5) 0.042(4) 0.041(3) 0.001(3) 0.020(3) 0.012(3)
C22A 0.051(5) 0.034(3) 0.036(3) -0.002(3) 0.015(3) 0.010(2)
C23A 0.049(5) 0.037(6) 0.034(6) 0.011(4) 0.018(4) 0.008(5)
C24A 0.076(6) 0.034(3) 0.049(4) 0.024(4) 0.023(4) 0.023(3)
C25A 0.082(7) 0.042(4) 0.062(5) 0.027(4) 0.025(4) 0.020(4)
N1B 0.098(13) 0.044(12) 0.024(9) -0.010(8) 0.029(8) 0.008(8)
C21B 0.097(14) 0.044(8) 0.052(8) 0.013(9) 0.034(9) 0.014(6)
C22B 0.061(10) 0.044(7) 0.047(8) 0.001(7) 0.020(8) 0.012(6)
C23B 0.061(11) 0.040(12) 0.043(13) 0.005(9) 0.014(9) 0.023(10)
C24B 0.045(8) 0.034(7) 0.036(6) 0.021(6) 0.010(5) 0.020(5)
C25B 0.044(6) 0.020(5) 0.030(6) 0.012(4) 0.009(5) 0.020(4)
C1 0.047(2) 0.033(2) 0.046(2) 0.0057(16) 0.0147(17) 0.0109(17)
C2 0.0401(19) 0.0312(19) 0.045(2) 0.0077(15) 0.0110(16) 0.0084(16)
C3 0.0376(19) 0.0364(19) 0.0345(19) 0.0144(15) 0.0075(15) 0.0059(15)
C4 0.057(2) 0.033(2) 0.046(2) 0.0150(17) 0.0147(19) 0.0028(17)
C5 0.075(3) 0.045(2) 0.038(2) 0.016(2) 0.015(2) -0.0074(19)
C6 0.074(3) 0.064(3) 0.034(2) 0.016(2) 0.019(2) 0.005(2)
C7 0.063(3) 0.054(2) 0.040(2) 0.019(2) 0.0191(19) 0.0151(19)
C8 0.043(2) 0.0342(19) 0.0324(18) 0.0142(15) 0.0088(15) 0.0032(15)
C9 0.054(2) 0.0333(19) 0.041(2) 0.0136(16) 0.0191(17) 0.0139(16)
C10 0.052(2) 0.034(2) 0.042(2) 0.0178(17) 0.0177(18) 0.0148(17)
C11 0.040(2) 0.0375(19) 0.0386(19) 0.0119(16) 0.0063(16) 0.0150(16)
C12 0.038(2) 0.045(2) 0.043(2) 0.0134(16) 0.0134(16) 0.0118(17)
C13 0.053(2) 0.039(2) 0.0298(18) 0.0097(17) 0.0136(17) 0.0017(16)
C14 0.073(3) 0.051(3) 0.053(3) 0.026(2) 0.022(2) 0.003(2)
C15 0.088(4) 0.056(3) 0.066(3) 0.029(3) 0.025(3) -0.004(2)
C16 0.082(4) 0.050(3) 0.057(3) 0.013(2) 0.028(3) -0.017(2)
C17 0.055(3) 0.063(3) 0.040(2) -0.002(2) 0.0141(19) 0.003(2)
C18 0.051(2) 0.041(2) 0.0325(19) 0.0070(17) 0.0195(17) 0.0044(16)
C19 0.040(2) 0.065(3) 0.033(2) 0.0003(19) 0.0008(16) 0.0171(19)
C20 0.033(2) 0.078(3) 0.049(3) 0.010(2) 0.0011(18) 0.030(2)
Na1 0.0191(5) 0.0129(5) 0.0135(5) 0.0036(4) 0.0030(4) -0.0026(4)
O1 0.081(2) 0.0409(17) 0.063(2) -0.0012(15) 0.0347(17) 0.0113(15)
O2 0.0685(19) 0.0348(15) 0.0458(16) 0.0087(13) 0.0225(14) 0.0088(13)
O3 0.0462(14) 0.0321(13) 0.0340(13) 0.0111(11) 0.0135(11) 0.0059(11)
O4 0.0557(16) 0.0328(13) 0.0371(14) 0.0091(11) 0.0181(12) 0.0061(11)
O5 0.075(2) 0.0370(15) 0.0499(17) 0.0111(14) 0.0299(15) 0.0090(13)
O6 0.094(2) 0.0361(16) 0.064(2) 0.0022(16) 0.0425(18) 0.0086(14)
O7 0.0496(17) 0.0565(18) 0.0506(17) 0.0271(14) 0.0010(14) -0.0001(14)
O8 0.0388(15) 0.0465(16) 0.0674(19) 0.0063(12) 0.0076(14) 0.0086(14)
O9 0.0458(15) 0.0449(15) 0.0371(14) 0.0177(12) 0.0029(12) -0.0031(12)
O10 0.0428(15) 0.0551(17) 0.0328(14) 0.0081(12) 0.0052(11) 0.0069(12)
O11 0.0488(17) 0.064(2) 0.063(2) 0.0190(15) 0.0049(15) 0.0179(17)
O12 0.051(2) 0.139(4) 0.069(2) 0.035(2) 0.0010(18) 0.026(2)
O13 0.086(3) 0.084(3) 0.109(3) 0.034(2) 0.039(2) 0.046(2)

loop_
_atom_type_symbol
_atom_type_description
_atom_type_scat_dispersion_real
_atom_type_scat_dispersion_imag
_atom_type_scat_source
C C 0.0033 0.0016 'International Tables Vol C Tables 4.2.6.8 and 6.1.1.4'
H H 0.0000 0.0000 'International Tables Vol C Tables 4.2.6.8 and 6.1.1.4'
N N 0.0061 0.0033 'International Tables Vol C Tables 4.2.6.8 and 6.1.1.4'
O O 0.0106 0.0060 'International Tables Vol C Tables 4.2.6.8 and 6.1.1.4'
Na Na 0.0362 0.0249 'International Tables Vol C Tables 4.2.6.8 and 6.1.1.4'

loop_
_geom_angle_atom_site_label_1
_geom_angle_atom_site_label_2
_geom_angle_atom_site_label_3
_geom_angle_site_symmetry_1
_geom_angle_site_symmetry_3
_geom_angle
_geom_angle_publ_flag
C21A N1A C25A . . 120.0 ?
C22A C21A N1A . . 120.0 ?
C22A C21A H21A . . 120.0 ?
N1A C21A H21A . . 120.0 ?
C21A C22A C23A . . 120.0 ?
C21A C22A H22A . . 120.0 ?
C23A C22A H22A . . 120.0 ?
C24A C23A C22A . . 120.0 ?
C24A C23A C23A . 2_655 121.5(7) ?
C22A C23A C23A . 2_655 118.5(8) ?
C23A C24A C25A . . 120.0 ?
C23A C24A H24A . . 120.0 ?
C25A C24A H24A . . 120.0 ?
C24A C25A N1A . . 120.0 ?
C24A C25A H25A . . 120.0 ?
N1A C25A H25A . . 120.0 ?
C21B N1B C25B . . 120.0 ?
N1B C21B C22B . . 120.0 ?
N1B C21B H21B . . 120.0 ?
C22B C21B H21B . . 120.0 ?
C23B C22B C21B . . 120.0 ?
C23B C22B H22B . . 120.0 ?
C21B C22B H22B . . 120.0 ?
C24B C23B C22B . . 120.0 ?
C24B C23B C23B . 2_655 113.6(18) ?
C22B C23B C23B . 2_655 126.1(18) ?
C23B C24B C25B . . 120.0 ?
C23B C24B H24B . . 120.0 ?
C25B C24B H24B . . 120.0 ?
C24B C25B N1B . . 120.0 ?
C24B C25B H25B . . 120.0 ?
N1B C25B H25B . . 120.0 ?
O2 C1 O1 . . 121.8(4) ?
O2 C1 C2 . . 122.7(4) ?
O1 C1 C2 . . 115.4(3) ?
O3 C2 C1 . . 110.6(3) ?
O3 C2 H2A . . 109.5 ?
C1 C2 H2A . . 109.5 ?
O3 C2 H2B . . 109.5 ?
C1 C2 H2B . . 109.5 ?
H2A C2 H2B . . 108.1 ?
C4 C3 O3 . . 124.4(4) ?
C4 C3 C8 . . 119.8(4) ?
O3 C3 C8 . . 115.8(3) ?
C3 C4 C5 . . 120.2(4) ?
C3 C4 H4 . . 119.9 ?
C5 C4 H4 . . 119.9 ?
C6 C5 C4 . . 120.1(4) ?
C6 C5 H5 . . 120.0 ?
C4 C5 H5 . . 120.0 ?
C5 C6 C7 . . 120.2(4) ?
C5 C6 H6 . . 119.9 ?
C7 C6 H6 . . 119.9 ?
C8 C7 C6 . . 119.9(4) ?
C8 C7 H7 . . 120.0 ?
C6 C7 H7 . . 120.0 ?
O4 C8 C7 . . 125.0(4) ?
O4 C8 C3 . . 115.3(3) ?
C7 C8 C3 . . 119.7(3) ?
O4 C9 C10 . . 108.7(3) ?
O4 C9 H9A . . 109.9 ?
C10 C9 H9A . . 109.9 ?
O4 C9 H9B . . 109.9 ?
C10 C9 H9B . . 109.9 ?
H9A C9 H9B . . 108.3 ?
O5 C10 O6 . . 126.2(4) ?
O5 C10 C9 . . 120.8(3) ?
O6 C10 C9 . . 113.0(3) ?
O7 C11 O8 . . 124.7(4) ?
O7 C11 C12 . . 121.4(3) ?
O8 C11 C12 . . 113.8(3) ?
O9 C12 C11 . . 107.5(3) ?
O9 C12 H12A . . 110.2 ?
C11 C12 H12A . . 110.2 ?
O9 C12 H12B . . 110.2 ?
C11 C12 H12B . . 110.2 ?
H12A C12 H12B . . 108.5 ?
O9 C13 C14 . . 125.3(4) ?
O9 C13 C18 . . 114.6(3) ?
C14 C13 C18 . . 120.1(4) ?
C15 C14 C13 . . 119.7(5) ?
C15 C14 H14 . . 120.2 ?
C13 C14 H14 . . 120.2 ?
C16 C15 C14 . . 120.6(5) ?
C16 C15 H15 . . 119.7 ?
C14 C15 H15 . . 119.7 ?
C15 C16 C17 . . 120.6(4) ?
C15 C16 H16 . . 119.7 ?
C17 C16 H16 . . 119.7 ?
C18 C17 C16 . . 119.5(4) ?
C18 C17 H17 . . 120.3 ?
C16 C17 H17 . . 120.3 ?
O10 C18 C17 . . 125.0(4) ?
O10 C18 C13 . . 115.4(3) ?
C17 C18 C13 . . 119.6(4) ?
O10 C19 C20 . . 109.9(3) ?
O10 C19 H19A . . 109.7 ?
C20 C19 H19A . . 109.7 ?
O10 C19 H19B . . 109.7 ?
C20 C19 H19B . . 109.7 ?
H19A C19 H19B . . 108.2 ?
O11 C20 O12 . . 122.4(5) ?
O11 C20 C19 . . 123.8(4) ?
O12 C20 C19 . . 113.8(4) ?
O7 Na1 O2 . . 78.09(12) ?
O7 Na1 O11 . . 160.33(12) ?
O2 Na1 O11 . . 84.79(12) ?
O7 Na1 O5 . . 116.02(13) ?
O2 Na1 O5 . . 162.48(11) ?
O11 Na1 O5 . . 82.69(12) ?
O7 Na1 O4 . . 87.39(12) ?
O2 Na1 O4 . . 129.15(10) ?
O11 Na1 O4 . . 96.11(12) ?
O5 Na1 O4 . . 64.66(10) ?
O7 Na1 O3 . . 72.13(10) ?
O2 Na1 O3 . . 66.79(10) ?
O11 Na1 O3 . . 92.31(11) ?
O5 Na1 O3 . . 125.85(11) ?
O4 Na1 O3 . . 62.37(9) ?
O7 Na1 O9 . . 63.92(10) ?
O2 Na1 O9 . . 90.25(11) ?
O11 Na1 O9 . . 126.36(11) ?
O5 Na1 O9 . . 87.35(11) ?
O4 Na1 O9 . . 126.16(10) ?
O3 Na1 O9 . . 133.82(10) ?
O7 Na1 O10 . . 123.12(11) ?
O2 Na1 O10 . . 88.79(11) ?
O11 Na1 O10 . . 65.49(11) ?
O5 Na1 O10 . . 74.88(11) ?
O4 Na1 O10 . . 137.55(10) ?
O3 Na1 O10 . . 148.93(10) ?
O9 Na1 O10 . . 61.03(9) ?
C1 O1 H62 . . 111.3 ?
C1 O2 Na1 . . 121.2(3) ?
C3 O3 C2 . . 116.6(3) ?
C3 O3 Na1 . . 121.5(2) ?
C2 O3 Na1 . . 115.1(2) ?
C8 O4 C9 . . 117.2(3) ?
C8 O4 Na1 . . 122.4(2) ?
C9 O4 Na1 . . 120.3(2) ?
C10 O5 Na1 . . 123.5(2) ?
C10 O6 H61 . . 107.1 ?
C11 O7 Na1 . . 126.1(3) ?
C13 O9 C12 . . 117.2(3) ?
C13 O9 Na1 . . 122.5(2) ?
C12 O9 Na1 . . 120.0(2) ?
C18 O10 C19 . . 117.3(3) ?
C18 O10 Na1 . . 121.9(2) ?
C19 O10 Na1 . . 117.8(2) ?
C20 O11 Na1 . . 122.4(3) ?
C20 O12 H121 . . 97.1 ?
H131 O13 H132 . . 117.5 ?

loop_
_geom_bond_atom_site_label_1
_geom_bond_atom_site_label_2
_geom_bond_site_symmetry_2
_geom_bond_distance
_geom_bond_publ_flag
N1A C21A . 1.3900 ?
N1A C25A . 1.3900 ?
C21A C22A . 1.3900 ?
C21A H21A . 0.9300 ?
C22A C23A . 1.3900 ?
C22A H22A . 0.9300 ?
C23A C24A . 1.3900 ?
C23A C23A 2_655 1.497(7) ?
C24A C25A . 1.3900 ?
C24A H24A . 0.9300 ?
C25A H25A . 0.9300 ?
N1B C21B . 1.3900 ?
N1B C25B . 1.3900 ?
C21B C22B . 1.3900 ?
C21B H21B . 0.9300 ?
C22B C23B . 1.3900 ?
C22B H22B . 0.9300 ?
C23B C24B . 1.3900 ?
C23B C23B 2_655 1.516(12) ?
C24B C25B . 1.3900 ?
C24B H24B . 0.9300 ?
C25B H25B . 0.9300 ?
C1 O2 . 1.227(5) ?
C1 O1 . 1.289(5) ?
C1 C2 . 1.497(6) ?
C2 O3 . 1.421(5) ?
C2 H2A . 0.9700 ?
C2 H2B . 0.9700 ?
C3 C4 . 1.372(5) ?
C3 O3 . 1.373(5) ?
C3 C8 . 1.403(6) ?
C4 C5 . 1.387(6) ?
C4 H4 . 0.9300 ?
C5 C6 . 1.375(7) ?
C5 H5 . 0.9300 ?
C6 C7 . 1.387(6) ?
C6 H6 . 0.9300 ?
C7 C8 . 1.379(6) ?
C7 H7 . 0.9300 ?
C8 O4 . 1.372(4) ?
C9 O4 . 1.426(5) ?
C9 C10 . 1.513(5) ?
C9 H9A . 0.9700 ?
C9 H9B . 0.9700 ?
C10 O5 . 1.221(5) ?
C10 O6 . 1.269(5) ?
C11 O7 . 1.217(5) ?
C11 O8 . 1.283(5) ?
C11 C12 . 1.499(5) ?
C12 O9 . 1.434(5) ?
C12 H12A . 0.9700 ?
C12 H12B . 0.9700 ?
C13 O9 . 1.372(4) ?
C13 C14 . 1.383(6) ?
C13 C18 . 1.407(6) ?
C14 C15 . 1.376(6) ?
C14 H14 . 0.9300 ?
C15 C16 . 1.373(8) ?
C15 H15 . 0.9300 ?
C16 C17 . 1.391(7) ?
C16 H16 . 0.9300 ?
C17 C18 . 1.382(6) ?
C17 H17 . 0.9300 ?
C18 O10 . 1.373(5) ?
C19 O10 . 1.421(5) ?
C19 C20 . 1.491(7) ?
C19 H19A . 0.9700 ?
C19 H19B . 0.9700 ?
C20 O11 . 1.218(5) ?
C20 O12 . 1.294(5) ?
Na1 O7 . 2.374(3) ?
Na1 O2 . 2.379(3) ?
Na1 O11 . 2.407(3) ?
Na1 O5 . 2.416(3) ?
Na1 O4 . 2.495(3) ?
Na1 O3 . 2.501(3) ?
Na1 O9 . 2.524(3) ?
Na1 O10 . 2.531(3) ?
O1 H62 . 0.8261 ?
O6 H61 . 0.8239 ?
O12 H121 . 0.8280 ?
O13 H131 . 0.8502 ?
O13 H132 . 0.8500 ?

loop_
_geom_hbond_atom_site_label_D
_geom_hbond_atom_site_label_H
_geom_hbond_atom_site_label_A
_geom_hbond_site_symmetry_A
_geom_hbond_distance_DH
_geom_hbond_distance_HA
_geom_hbond_distance_DA
_geom_hbond_angle_DHA
O1 H62 O8 2_876 0.83 1.70 2.517(4) 172.5
O6 H61 N1B . 0.82 1.76 2.568(7) 168.3
O6 H61 N1A . 0.82 1.76 2.573(5) 170.7
O13 H132 O2 1_455 0.85 2.16 2.958(5) 155.7
